data_4504778
loop_
_publ_author_name
'Chowdhury, Masrur'
'Kariuki, Benson M.'

_publ_section_title
;
 Supramolecular Assembly in Cinnamate Structures:&#x2009; The Influence of
 the Ammonium Ion and Halogen Interactions
;
_journal_issue 3
_journal_name_full 'Crystal Growth &amp; Design'
_journal_page_first 774
_journal_paper_doi 10.1021/cg050604k
_journal_volume 6
_journal_year 2006
_chemical_formula_moiety 'C9 H6 Br O2, C9 H7 Br O2, H4 N'
_chemical_formula_sum 'C18 H17 Br2 N O4'
_chemical_formula_weight 471.15
_chemical_name_systematic
;
 ?
;
_space_group_IT_number 18
_symmetry_cell_setting orthorhombic
_symmetry_space_group_name_Hall 'P 2 2ab'
_symmetry_space_group_name_H-M 'P 21 21 2'
_atom_sites_solution_hydrogens geom
_atom_sites_solution_primary direct
_atom_sites_solution_secondary difmap
_audit_creation_method SHELXL-97
_cell_angle_alpha 90.00
_cell_angle_beta 90.00
_cell_angle_gamma 90.00
_cell_formula_units_Z 2
_cell_length_a 5.5664(3)
_cell_length_b 40.672(2)
_cell_length_c 3.9542(3)
_cell_measurement_reflns_used 1538
_cell_measurement_temperature 296(2)
_cell_measurement_theta_max 70.26
_cell_measurement_theta_min 2.17
_cell_volume 895.22(9)
_computing_cell_refinement SAINTPLUS
_computing_data_collection SMART
_computing_data_reduction SAINTPLUS
_computing_publication_material SHELXTL
_computing_structure_refinement SHELXTL
_computing_structure_solution SHELXTL
_diffrn_ambient_temperature 296(2)
_diffrn_measured_fraction_theta_full 0.961
_diffrn_measured_fraction_theta_max 0.961
_diffrn_measurement_device_type 'Bruker Smart 6000 CCD'
_diffrn_measurement_method 'CCD scans'
_diffrn_radiation_monochromator graphite
_diffrn_radiation_source 'fine-focus sealed tube'
_diffrn_radiation_type CuK\a
_diffrn_radiation_wavelength 1.54178
_diffrn_reflns_av_R_equivalents 0.0476
_diffrn_reflns_av_sigmaI/netI 0.0336
_diffrn_reflns_limit_h_max 6
_diffrn_reflns_limit_h_min -6
_diffrn_reflns_limit_k_max 48
_diffrn_reflns_limit_k_min -49
_diffrn_reflns_limit_l_max 4
_diffrn_reflns_limit_l_min -4
_diffrn_reflns_number 5394
_diffrn_reflns_theta_full 70.26
_diffrn_reflns_theta_max 70.26
_diffrn_reflns_theta_min 2.17
_exptl_absorpt_coefficient_mu 5.947
_exptl_absorpt_correction_T_max 0.5877
_exptl_absorpt_correction_T_min 0.1026
_exptl_absorpt_correction_type empirical
_exptl_absorpt_process_details sadabs
_exptl_crystal_colour colourless
_exptl_crystal_density_diffrn 1.748
_exptl_crystal_density_method 'not measured'
_exptl_crystal_description plate
_exptl_crystal_F_000 468
_exptl_crystal_size_max 0.30
_exptl_crystal_size_mid 0.30
_exptl_crystal_size_min 0.10
_refine_diff_density_max 0.425
_refine_diff_density_min -0.706
_refine_diff_density_rms 0.080
_refine_ls_abs_structure_details 'Flack H D (1983), Acta Cryst. A39, 876-881'
_refine_ls_abs_structure_Flack 0.03(5)
_refine_ls_extinction_method none
_refine_ls_goodness_of_fit_ref 1.341
_refine_ls_hydrogen_treatment mixed
_refine_ls_matrix_type full
_refine_ls_number_parameters 124
_refine_ls_number_reflns 1561
_refine_ls_number_restraints 0
_refine_ls_restrained_S_all 1.341
_refine_ls_R_factor_all 0.0409
_refine_ls_R_factor_gt 0.0404
_refine_ls_shift/su_max 0.001
_refine_ls_shift/su_mean 0.000
_refine_ls_structure_factor_coef Fsqd
_refine_ls_weighting_details 'calc w=1/[\s^2^(Fo^2^)+(0.0234P)^2^+1.4546P] where P=(Fo^2^+2Fc^2^)/3'
_refine_ls_weighting_scheme calc
_refine_ls_wR_factor_gt 0.0971
_refine_ls_wR_factor_ref 0.0973
_reflns_number_gt 1538
_reflns_number_total 1561
_reflns_threshold_expression >2sigma(I)
_cod_data_source_file cg050604ksi20051114_115359.cif
_cod_data_source_block mc1
_cod_depositor_comments
;
The following automatic conversions were performed:

'_symmetry_cell_setting' value 'Orthorhombic' changed to
'orthorhombic' according to
/home/saulius/struct/CIF-dictionaries/cif_core.dic dictionary named
'cif_core.dic' version 2.4.1 from 2010-06-29.

Automatic conversion script
Id: cif_fix_values 1715 2011-07-08 13:25:40Z adriana 
;
_cod_original_cell_volume 895.21(10)
_cod_original_sg_symbol_H-M P21212
_cod_database_code 4504778

loop_
_symmetry_equiv_pos_as_xyz
'x, y, z'
'-x, -y, z'
'x+1/2, -y+1/2, -z'
'-x+1/2, y+1/2, -z'

loop_
_atom_site_label
_atom_site_type_symbol
_atom_site_fract_x
_atom_site_fract_y
_atom_site_fract_z
_atom_site_U_iso_or_equiv
_atom_site_adp_type
_atom_site_occupancy
_atom_site_symmetry_multiplicity
_atom_site_calc_flag
_atom_site_refinement_flags
C1 C 0.6750(8) 0.62600(12) 0.7834(13) 0.0287(11) Uani 1 1 d .
C2 C 0.8050(9) 0.65359(11) 0.6828(14) 0.0334(12) Uani 1 1 d .
H2 H 0.9480 0.6511 0.5638 0.040 Uiso 1 1 calc R
C3 C 0.7215(9) 0.68456(11) 0.7601(14) 0.0307(11) Uani 1 1 d .
C4 C 0.5106(9) 0.68963(13) 0.9263(15) 0.0385(13) Uani 1 1 d .
H4 H 0.4553 0.7108 0.9705 0.046 Uiso 1 1 calc R
C5 C 0.3806(10) 0.66217(13) 1.0280(15) 0.0423(13) Uani 1 1 d .
H5 H 0.2374 0.6650 1.1457 0.051 Uiso 1 1 calc R
C6 C 0.4610(9) 0.63069(13) 0.9567(13) 0.0349(12) Uani 1 1 d .
H6 H 0.3711 0.6126 1.0255 0.042 Uiso 1 1 calc R
C7 C 0.7575(9) 0.59240(11) 0.7040(13) 0.0321(12) Uani 1 1 d .
H7 H 0.6554 0.5752 0.7629 0.038 Uiso 1 1 calc R
C8 C 0.9615(9) 0.58439(12) 0.5580(15) 0.0348(12) Uani 1 1 d .
H8 H 1.0620 0.6015 0.4925 0.042 Uiso 1 1 calc R
C9 C 1.0449(9) 0.55059(12) 0.4892(15) 0.0363(13) Uani 1 1 d .
N1 N 0.5000 0.5000 0.988(2) 0.0389(17) Uani 1 2 d S
O1 O 0.8987(7) 0.52696(8) 0.5574(11) 0.0458(10) Uani 1 1 d .
O2 O 1.2502(7) 0.54638(9) 0.3826(16) 0.0571(12) Uani 1 1 d .
Br1 Br 0.90538(11) 0.721573(12) 0.61441(16) 0.0460(2) Uani 1 1 d .
H1 H 1.0000 0.5000 0.54(4) 0.13(5) Uiso 1 2 d S
H9 H 0.429(13) 0.5157(16) 1.12(2) 0.07(2) Uiso 1 1 d .
H10 H 0.388(12) 0.4892(16) 0.866(19) 0.06(2) Uiso 1 1 d .

loop_
_atom_site_aniso_label
_atom_site_aniso_U_11
_atom_site_aniso_U_22
_atom_site_aniso_U_33
_atom_site_aniso_U_23
_atom_site_aniso_U_13
_atom_site_aniso_U_12
C1 0.029(2) 0.025(2) 0.032(3) 0.000(2) -0.004(2) -0.0003(19)
C2 0.027(2) 0.029(2) 0.043(3) -0.001(2) 0.001(2) 0.0040(19)
C3 0.034(3) 0.025(2) 0.033(3) -0.003(2) -0.003(2) 0.002(2)
C4 0.041(3) 0.033(3) 0.042(3) -0.012(3) -0.004(3) 0.007(2)
C5 0.031(2) 0.046(3) 0.050(3) -0.009(3) 0.005(3) 0.006(2)
C6 0.034(3) 0.039(3) 0.032(3) 0.000(2) 0.004(2) -0.003(2)
C7 0.030(2) 0.023(2) 0.043(3) 0.003(2) 0.003(2) -0.003(2)
C8 0.034(3) 0.024(2) 0.046(3) 0.000(2) 0.010(2) -0.0020(19)
C9 0.032(3) 0.030(3) 0.047(3) -0.006(2) 0.001(2) 0.004(2)
N1 0.037(3) 0.037(4) 0.043(4) 0.000 0.000 0.003(3)
O1 0.0389(18) 0.0239(16) 0.074(3) 0.0005(19) 0.010(2) 0.0037(16)
O2 0.039(2) 0.0364(19) 0.096(3) -0.015(3) 0.021(3) 0.0022(17)
Br1 0.0596(3) 0.0250(3) 0.0535(3) 0.0034(3) -0.0013(3) -0.0039(3)

loop_
_atom_type_symbol
_atom_type_description
_atom_type_scat_dispersion_real
_atom_type_scat_dispersion_imag
_atom_type_scat_source
C C 0.0181 0.0091 'International Tables Vol C Tables 4.2.6.8 and 6.1.1.4'
H H 0.0000 0.0000 'International Tables Vol C Tables 4.2.6.8 and 6.1.1.4'
N N 0.0311 0.0180 'International Tables Vol C Tables 4.2.6.8 and 6.1.1.4'
O O 0.0492 0.0322 'International Tables Vol C Tables 4.2.6.8 and 6.1.1.4'
Br Br -0.6763 1.2805 'International Tables Vol C Tables 4.2.6.8 and 6.1.1.4'

loop_
_geom_angle_atom_site_label_1
_geom_angle_atom_site_label_2
_geom_angle_atom_site_label_3
_geom_angle
C6 C1 C2 118.4(5)
C6 C1 C7 120.0(4)
C2 C1 C7 121.6(4)
C3 C2 C1 119.9(5)
C4 C3 C2 122.5(5)
C4 C3 Br1 119.3(4)
C2 C3 Br1 118.2(4)
C3 C4 C5 117.8(5)
C6 C5 C4 121.0(5)
C5 C6 C1 120.3(5)
C8 C7 C1 126.3(5)
C7 C8 C9 125.7(5)
O2 C9 O1 123.7(5)
O2 C9 C8 119.0(5)
O1 C9 C8 117.2(4)

loop_
_geom_bond_atom_site_label_1
_geom_bond_atom_site_label_2
_geom_bond_distance
C1 C6 1.387(7)
C1 C2 1.393(7)
C1 C7 1.475(6)
C2 C3 1.377(6)
C3 C4 1.361(8)
C3 Br1 1.909(5)
C4 C5 1.390(8)
C5 C6 1.385(7)
C7 C8 1.315(7)
C8 C9 1.476(7)
C9 O2 1.230(6)
C9 O1 1.287(6)
